data_4067754
loop_
_publ_author_name
'Pawley, Rebekah J.'
'Moxham, Gemma L.'
'Dallanegra, Romaeo'
'Chaplin, Adrian B.'
'Brayshaw, Simon K.'
'Weller, Andrew S.'
'Willis, Michael C.'

_publ_section_title
;
 Controlling Selectivity in Intermolecular Alkene or Aldehyde
 Hydroacylation Reactions Catalyzed by {Rh(L2)}+Fragments
;
_journal_issue 7
_journal_name_full Organometallics
_journal_page_first 1717
_journal_paper_doi 10.1021/om9011104
_journal_volume 29
_journal_year 2010
_chemical_formula_moiety 'C32 H12 B F24, C43 H40 O2 P2 Rh S'
_chemical_formula_sum 'C75 H52 B F24 O2 P2 Rh S'
_chemical_formula_weight 1648.89
_chemical_melting_point ?
_space_group_IT_number 2
_symmetry_cell_setting triclinic
_symmetry_space_group_name_Hall '-P 1'
_symmetry_space_group_name_H-M 'P -1'
_atom_sites_solution_hydrogens geom
_atom_sites_solution_primary direct
_atom_sites_solution_secondary difmap
_audit_creation_method SHELXL-97
_cell_angle_alpha 76.1397(4)
_cell_angle_beta 66.5680(4)
_cell_angle_gamma 89.9595(5)
_cell_formula_units_Z 2
_cell_length_a 15.1944(2)
_cell_length_b 16.4866(2)
_cell_length_c 18.8553(2)
_cell_measurement_reflns_used 19338
_cell_measurement_temperature 150(2)
_cell_measurement_theta_max 29.575
_cell_measurement_theta_min 5.097
_cell_volume 4183.85(9)
_computing_cell_refinement 'Denzo/Scalepack (Otwinowski & Minor 1997)'
_computing_data_collection 'Collect (Nonius BV, 1997-2000)'
_computing_data_reduction 'Denzo/Scalepack (Otwinowski & Minor 1997)'
_computing_molecular_graphics 'ORTEP3 (Farrugia, 1997)'
_computing_publication_material 'Bruker SHELXTL'
_computing_structure_refinement 'SHELXL-97 (Sheldrick, 2008)'
_computing_structure_solution 'SIR2004 (Burla et al., 2005)'
_diffrn_ambient_temperature 150(2)
_diffrn_detector_area_resol_mean 9
_diffrn_measured_fraction_theta_full 0.990
_diffrn_measured_fraction_theta_max 0.990
_diffrn_measurement_device '95mm CCD camera on \k-goniostat'
_diffrn_measurement_device_type KappaCCD
_diffrn_measurement_method CCD
_diffrn_radiation_monochromator 'horizonally mounted graphite crystal'
_diffrn_radiation_source 'fine-focus sealed tube'
_diffrn_radiation_type MoK\a
_diffrn_radiation_wavelength 0.71073
_diffrn_reflns_av_R_equivalents 0.0207
_diffrn_reflns_av_sigmaI/netI 0.0362
_diffrn_reflns_limit_h_max 18
_diffrn_reflns_limit_h_min -18
_diffrn_reflns_limit_k_max 18
_diffrn_reflns_limit_k_min -19
_diffrn_reflns_limit_l_max 22
_diffrn_reflns_limit_l_min -22
_diffrn_reflns_number 26649
_diffrn_reflns_theta_full 25.03
_diffrn_reflns_theta_max 25.03
_diffrn_reflns_theta_min 5.10
_exptl_absorpt_coefficient_mu 0.361
_exptl_absorpt_correction_T_max 1.0
_exptl_absorpt_correction_T_min 0.970
_exptl_absorpt_correction_type multi-scan
_exptl_absorpt_process_details 'Denzo/Scalepack (Otwinowski & Minor 1997)'
_exptl_crystal_colour colourless
_exptl_crystal_density_diffrn 1.309
_exptl_crystal_density_meas ?
_exptl_crystal_density_method 'not measured'
_exptl_crystal_description prismatic
_exptl_crystal_F_000 1660
_exptl_crystal_size_max 0.24
_exptl_crystal_size_mid 0.22
_exptl_crystal_size_min 0.11
_platon_squeeze_details ' '
_refine_diff_density_max 0.833
_refine_diff_density_min -0.585
_refine_diff_density_rms 0.074
_refine_ls_extinction_method none
_refine_ls_goodness_of_fit_ref 1.072
_refine_ls_hydrogen_treatment mixed
_refine_ls_matrix_type full
_refine_ls_number_parameters 1258
_refine_ls_number_reflns 14645
_refine_ls_number_restraints 2001
_refine_ls_restrained_S_all 1.307
_refine_ls_R_factor_all 0.0524
_refine_ls_R_factor_gt 0.0442
_refine_ls_shift/su_max 0.006
_refine_ls_shift/su_mean 0.000
_refine_ls_structure_factor_coef Fsqd
_refine_ls_weighting_details 'calc w=1/[\s^2^(Fo^2^)+(0.0842P)^2^+2.4733P] where P=(Fo^2^+2Fc^2^)/3'
_refine_ls_weighting_scheme calc
_refine_ls_wR_factor_gt 0.1269
_refine_ls_wR_factor_ref 0.1328
_reflns_number_gt 12473
_reflns_number_total 14645
_reflns_threshold_expression >2sigma(I)
_cod_data_source_file om9011104_si_002.cif
_cod_data_source_block 15
_cod_depositor_comments
;
The following automatic conversions were performed:

'_chemical_melting_point' value 'not measured' was changed to '?' -
the value is undefined or not given.

'_symmetry_cell_setting' value
'Triclinic' changed to 'triclinic' according to
/home/saulius/struct/CIF-dictionaries/cif_core.dic dictionary named
'cif_core.dic' version 2.4.1 from 2010-06-29.

Automatic conversion script
Id: cif_fix_values 1715 2011-07-08 13:25:40Z adriana 

The following automatic conversions were performed:

'_exptl_crystal_density_meas' value 'not measured' was changed to '?'
- the value is perceived as not measured.

Automatic conversion script
Id: cif_fix_values 3008 2015-01-20 13:52:24Z robertas 
;
_cod_original_sg_symbol_H-M P-1
_cod_database_code 4067754

loop_
_symmetry_equiv_pos_as_xyz
'x, y, z'
'-x, -y, -z'

loop_
_atom_site_label
_atom_site_type_symbol
_atom_site_fract_x
_atom_site_fract_y
_atom_site_fract_z
_atom_site_U_iso_or_equiv
_atom_site_adp_type
_atom_site_occupancy
_atom_site_symmetry_multiplicity
_atom_site_calc_flag
_atom_site_refinement_flags
_atom_site_disorder_assembly
_atom_site_disorder_group
Rh1 Rh 0.742645(17) 0.131487(14) 0.362236(14) 0.02028(10) Uani 1 1 d . A .
H0 H 0.780(3) 0.104(3) 0.431(3) 0.044(11) Uiso 1 1 d . . .
P1 P 0.76399(6) 0.26756(5) 0.36614(5) 0.02426(19) Uani 1 1 d . A .
P2 P 0.77564(6) -0.00421(5) 0.36549(5) 0.02209(19) Uani 1 1 d . A .
S1 S 0.68473(7) 0.17490(6) 0.25654(6) 0.0354(2) Uani 1 1 d D . .
O1 O 0.90540(16) 0.15777(14) 0.28069(14) 0.0257(5) Uani 1 1 d . . .
O2 O 0.57651(19) 0.08429(19) 0.50962(16) 0.0438(7) Uani 1 1 d . A .
C1 C 0.6051(2) 0.1074(2) 0.4383(2) 0.0287(7) Uani 1 1 d D . .
C2 C 0.5285(5) 0.1294(6) 0.4043(4) 0.035(2) Uani 0.650(11) 1 d PDU A 1
H2A H 0.4682 0.0918 0.4390 0.043 Uiso 0.650(11) 1 calc PR A 1
H2B H 0.5141 0.1879 0.4046 0.043 Uiso 0.650(11) 1 calc PR A 1
C3 C 0.5623(4) 0.1203(5) 0.3197(4) 0.0375(17) Uani 0.650(11) 1 d PDU A 1
H3A H 0.5170 0.1442 0.2964 0.045 Uiso 0.650(11) 1 calc PR A 1
H3B H 0.5627 0.0600 0.3208 0.045 Uiso 0.650(11) 1 calc PR A 1
C4 C 0.7208(9) 0.1225(7) 0.1778(6) 0.047(3) Uani 0.650(11) 1 d PDU A 1
H4A H 0.7113 0.0616 0.2010 0.071 Uiso 0.650(11) 1 calc PR A 1
H4B H 0.7890 0.1399 0.1425 0.071 Uiso 0.650(11) 1 calc PR A 1
H4C H 0.6817 0.1374 0.1468 0.071 Uiso 0.650(11) 1 calc PR A 1
C102 C 0.5396(11) 0.1059(9) 0.3927(9) 0.036(3) Uani 0.350(11) 1 d PDU A 2
H10A H 0.5411 0.0506 0.3804 0.043 Uiso 0.350(11) 1 calc PR A 2
H10B H 0.4726 0.1093 0.4296 0.043 Uiso 0.350(11) 1 calc PR A 2
C103 C 0.5627(6) 0.1732(8) 0.3155(6) 0.034(3) Uani 0.350(11) 1 d PDU A 2
H10C H 0.5486 0.2286 0.3268 0.041 Uiso 0.350(11) 1 calc PR A 2
H10D H 0.5235 0.1602 0.2877 0.041 Uiso 0.350(11) 1 calc PR A 2
C104 C 0.6890(17) 0.1024(12) 0.1976(11) 0.048(5) Uani 0.350(11) 1 d PDU A 2
H10E H 0.6568 0.1238 0.1620 0.072 Uiso 0.350(11) 1 calc PR A 2
H10F H 0.6562 0.0476 0.2332 0.072 Uiso 0.350(11) 1 calc PR A 2
H10G H 0.7564 0.0964 0.1655 0.072 Uiso 0.350(11) 1 calc PR A 2
C5 C 0.8931(3) 0.2937(2) 0.3045(2) 0.0301(8) Uani 1 1 d . . .
C6 C 0.9378(3) 0.3732(3) 0.2921(3) 0.0488(11) Uani 1 1 d . A .
H6 H 0.9002 0.4146 0.3133 0.059 Uiso 1 1 calc R . .
C7 C 1.0358(4) 0.3916(3) 0.2495(3) 0.0636(14) Uani 1 1 d . . .
H7 H 1.0652 0.4462 0.2402 0.076 Uiso 1 1 calc R A .
C8 C 1.0920(3) 0.3314(3) 0.2199(3) 0.0529(12) Uani 1 1 d . A .
H8 H 1.1599 0.3446 0.1922 0.063 Uiso 1 1 calc R . .
C9 C 1.0510(3) 0.2521(2) 0.2300(2) 0.0361(8) Uani 1 1 d . . .
C10 C 0.9515(2) 0.2355(2) 0.2719(2) 0.0271(7) Uani 1 1 d . A .
C11 C 0.9075(2) 0.0089(2) 0.3167(2) 0.0267(7) Uani 1 1 d . . .
C12 C 0.9596(3) -0.0609(2) 0.3155(2) 0.0377(9) Uani 1 1 d . A .
H12 H 0.9263 -0.1157 0.3414 0.045 Uiso 1 1 calc R . .
C13 C 1.0586(3) -0.0514(3) 0.2773(3) 0.0466(10) Uani 1 1 d . . .
H13 H 1.0934 -0.0993 0.2768 0.056 Uiso 1 1 calc R A .
C14 C 1.1077(3) 0.0287(3) 0.2394(3) 0.0410(9) Uani 1 1 d . A .
H14 H 1.1761 0.0345 0.2128 0.049 Uiso 1 1 calc R . .
C15 C 1.0595(3) 0.1004(2) 0.2392(2) 0.0349(8) Uani 1 1 d . . .
C16 C 0.9589(2) 0.0880(2) 0.2792(2) 0.0268(7) Uani 1 1 d . A .
C17 C 1.1116(3) 0.1873(3) 0.1939(3) 0.0484(10) Uani 1 1 d DU A .
C18 C 1.2186(5) 0.1914(8) 0.1776(10) 0.0565(19) Uani 0.509(16) 1 d PDU A 1
H18A H 1.2255 0.1820 0.2284 0.085 Uiso 0.509(16) 1 calc PR A 1
H18B H 1.2508 0.2468 0.1431 0.085 Uiso 0.509(16) 1 calc PR A 1
H18C H 1.2481 0.1480 0.1509 0.085 Uiso 0.509(16) 1 calc PR A 1
C19 C 1.1067(11) 0.2023(10) 0.1091(5) 0.062(2) Uani 0.509(16) 1 d PDU A 1
H19A H 1.1385 0.1589 0.0832 0.093 Uiso 0.509(16) 1 calc PR A 1
H19B H 1.1395 0.2578 0.0754 0.093 Uiso 0.509(16) 1 calc PR A 1
H19C H 1.0391 0.1993 0.1164 0.093 Uiso 0.509(16) 1 calc PR A 1
C118 C 1.2033(7) 0.1950(8) 0.2144(10) 0.0565(19) Uani 0.491(16) 1 d PDU A 2
H11A H 1.1817 0.1871 0.2722 0.085 Uiso 0.491(16) 1 calc PR A 2
H11B H 1.2390 0.2508 0.1860 0.085 Uiso 0.491(16) 1 calc PR A 2
H11C H 1.2453 0.1519 0.1976 0.085 Uiso 0.491(16) 1 calc PR A 2
C119 C 1.1435(11) 0.2067(10) 0.1031(5) 0.062(2) Uani 0.491(16) 1 d PDU A 2
H11D H 1.1774 0.1607 0.0835 0.093 Uiso 0.491(16) 1 calc PR A 2
H11E H 1.1868 0.2591 0.0771 0.093 Uiso 0.491(16) 1 calc PR A 2
H11F H 1.0867 0.2128 0.0906 0.093 Uiso 0.491(16) 1 calc PR A 2
C20 C 0.7478(3) 0.2935(2) 0.4588(2) 0.0325(8) Uani 1 1 d . . .
C21 C 0.7520(3) 0.2330(3) 0.5216(2) 0.0449(10) Uani 1 1 d . A .
H21 H 0.7558 0.1762 0.5188 0.054 Uiso 1 1 calc R . .
C22 C 0.7507(4) 0.2541(3) 0.5892(3) 0.0586(13) Uani 1 1 d . . .
H22 H 0.7560 0.2122 0.6313 0.070 Uiso 1 1 calc R A .
C23 C 0.7418(4) 0.3349(3) 0.5950(3) 0.0544(12) Uani 1 1 d . A .
H23 H 0.7407 0.3492 0.6413 0.065 Uiso 1 1 calc R . .
C24 C 0.7344(4) 0.3954(3) 0.5343(3) 0.0587(13) Uani 1 1 d . . .
H24 H 0.7268 0.4513 0.5391 0.070 Uiso 1 1 calc R A .
C25 C 0.7379(3) 0.3757(3) 0.4658(3) 0.0461(10) Uani 1 1 d . A .
H25 H 0.7335 0.4182 0.4236 0.055 Uiso 1 1 calc R . .
C26 C 0.7064(3) 0.3460(2) 0.3190(2) 0.0303(8) Uani 1 1 d . . .
C27 C 0.6107(3) 0.3573(3) 0.3630(3) 0.0426(9) Uani 1 1 d . A .
H27 H 0.5795 0.3294 0.4183 0.051 Uiso 1 1 calc R . .
C28 C 0.5613(4) 0.4093(3) 0.3257(3) 0.0604(13) Uani 1 1 d . . .
H28 H 0.4966 0.4180 0.3557 0.072 Uiso 1 1 calc R A .
C29 C 0.6063(4) 0.4480(3) 0.2452(3) 0.0643(14) Uani 1 1 d . A .
H29 H 0.5718 0.4825 0.2196 0.077 Uiso 1 1 calc R . .
C30 C 0.6990(4) 0.4378(3) 0.2020(3) 0.0580(13) Uani 1 1 d . . .
H30 H 0.7294 0.4656 0.1466 0.070 Uiso 1 1 calc R A .
C31 C 0.7495(3) 0.3867(2) 0.2385(2) 0.0433(10) Uani 1 1 d . A .
H31 H 0.8146 0.3797 0.2079 0.052 Uiso 1 1 calc R . .
C32 C 0.7447(2) -0.0823(2) 0.4612(2) 0.0259(7) Uani 1 1 d . . .
C33 C 0.7366(3) -0.1678(2) 0.4659(2) 0.0398(9) Uani 1 1 d . A .
H33 H 0.7456 -0.1857 0.4194 0.048 Uiso 1 1 calc R . .
C34 C 0.7156(4) -0.2267(2) 0.5379(3) 0.0498(11) Uani 1 1 d . . .
H34 H 0.7098 -0.2849 0.5409 0.060 Uiso 1 1 calc R A .
C35 C 0.7031(3) -0.2007(3) 0.6056(3) 0.0473(10) Uani 1 1 d . A .
H35 H 0.6893 -0.2412 0.6549 0.057 Uiso 1 1 calc R . .
C36 C 0.7105(3) -0.1161(2) 0.6014(2) 0.0391(9) Uani 1 1 d . . .
H36 H 0.7015 -0.0984 0.6480 0.047 Uiso 1 1 calc R A .
C37 C 0.7308(3) -0.0570(2) 0.5298(2) 0.0301(7) Uani 1 1 d . A .
H37 H 0.7354 0.0012 0.5274 0.036 Uiso 1 1 calc R . .
C38 C 0.7392(2) -0.0598(2) 0.3077(2) 0.0259(7) Uani 1 1 d . . .
C39 C 0.8025(3) -0.0666(2) 0.2323(2) 0.0339(8) Uani 1 1 d . A .
H39 H 0.8690 -0.0474 0.2121 0.041 Uiso 1 1 calc R . .
C40 C 0.7679(3) -0.1016(3) 0.1869(3) 0.0449(10) Uani 1 1 d . . .
H40 H 0.8105 -0.1059 0.1353 0.054 Uiso 1 1 calc R A .
C41 C 0.6711(3) -0.1302(3) 0.2171(3) 0.0477(11) Uani 1 1 d . A .
H41 H 0.6477 -0.1535 0.1857 0.057 Uiso 1 1 calc R . .
C42 C 0.6082(3) -0.1255(2) 0.2923(3) 0.0422(10) Uani 1 1 d . . .
H42 H 0.5423 -0.1468 0.3129 0.051 Uiso 1 1 calc R A .
C43 C 0.6417(3) -0.0895(2) 0.3378(2) 0.0321(8) Uani 1 1 d . A .
H43 H 0.5985 -0.0851 0.3892 0.038 Uiso 1 1 calc R . .
B1 B 0.4881(3) 0.2909(2) 0.8630(2) 0.0245(8) Uani 1 1 d . . .
C44 C 0.5981(3) 0.3378(2) 0.81548(19) 0.0258(7) Uani 1 1 d . . .
C45 C 0.6182(3) 0.4213(2) 0.7691(2) 0.0291(7) Uani 1 1 d . . .
H45 H 0.5673 0.4495 0.7607 0.035 Uiso 1 1 calc R . .
C46 C 0.7099(3) 0.4643(2) 0.7349(2) 0.0341(8) Uani 1 1 d D B .
C47 C 0.7863(3) 0.4257(3) 0.7454(2) 0.0411(9) Uani 1 1 d . B .
H47 H 0.8493 0.4548 0.7215 0.049 Uiso 1 1 calc R . .
C48 C 0.7684(3) 0.3434(2) 0.7919(3) 0.0415(9) Uani 1 1 d D . .
C49 C 0.6764(3) 0.3010(2) 0.8256(2) 0.0337(8) Uani 1 1 d . C .
H49 H 0.6664 0.2446 0.8568 0.040 Uiso 1 1 calc R . .
C50 C 0.7256(3) 0.5530(2) 0.6863(2) 0.0449(10) Uani 1 1 d D . .
F1 F 0.7612(12) 0.6049(5) 0.7162(8) 0.0475(13) Uani 0.201(4) 1 d PDU B 1
F2 F 0.7862(12) 0.5632(6) 0.6101(4) 0.0547(14) Uani 0.201(4) 1 d PDU B 1
F3 F 0.6437(7) 0.5838(6) 0.6858(11) 0.0685(16) Uani 0.201(4) 1 d PDU B 1
F101 F 0.7249(6) 0.5596(3) 0.6144(3) 0.0475(13) Uani 0.507(5) 1 d PDU B 2
F102 F 0.6484(5) 0.5976(3) 0.7207(3) 0.0547(14) Uani 0.507(5) 1 d PDU B 2
F103 F 0.8027(5) 0.5984(3) 0.6763(5) 0.0685(16) Uani 0.507(5) 1 d PDU B 2
F201 F 0.6852(7) 0.5650(6) 0.6341(5) 0.0475(13) Uani 0.293(4) 1 d PDU B 3
F202 F 0.7030(10) 0.6079(4) 0.7285(5) 0.0547(14) Uani 0.293(4) 1 d PDU B 3
F203 F 0.8238(5) 0.5744(6) 0.6374(6) 0.0685(16) Uani 0.293(4) 1 d PDU B 3
C51 C 0.8516(6) 0.2986(5) 0.7995(6) 0.0722(15) Uani 0.525(15) 1 d PDU C 1
F4 F 0.9169(6) 0.3495(6) 0.8030(8) 0.094(3) Uani 0.525(15) 1 d PDU C 1
F5 F 0.8250(6) 0.2374(7) 0.8662(7) 0.107(4) Uani 0.525(15) 1 d PDU C 1
F6 F 0.8960(7) 0.2639(8) 0.7393(8) 0.109(3) Uani 0.525(15) 1 d PDU C 1
C151 C 0.8458(6) 0.2998(5) 0.8119(6) 0.0722(15) Uani 0.475(15) 1 d PDU C 2
F104 F 0.8610(8) 0.2290(6) 0.7893(10) 0.091(3) Uani 0.475(15) 1 d PDU C 2
F105 F 0.9301(5) 0.3470(7) 0.7748(8) 0.100(4) Uani 0.475(15) 1 d PDU C 2
F106 F 0.8240(8) 0.2780(9) 0.8897(5) 0.109(4) Uani 0.475(15) 1 d PDU C 2
C52 C 0.4501(2) 0.3185(2) 0.94810(19) 0.0247(7) Uani 1 1 d . . .
C53 C 0.4784(3) 0.2794(2) 1.0085(2) 0.0279(7) Uani 1 1 d . . .
H53 H 0.5104 0.2301 1.0042 0.034 Uiso 1 1 calc R . .
C54 C 0.4614(3) 0.3098(2) 1.0751(2) 0.0305(8) Uani 1 1 d D D .
C55 C 0.4133(3) 0.3810(2) 1.0841(2) 0.0330(8) Uani 1 1 d . D .
H55 H 0.4012 0.4018 1.1296 0.040 Uiso 1 1 calc R . .
C56 C 0.3837(3) 0.4206(2) 1.0255(2) 0.0317(8) Uani 1 1 d D . .
C57 C 0.4024(3) 0.3898(2) 0.9585(2) 0.0277(7) Uani 1 1 d . E .
H57 H 0.3819 0.4186 0.9187 0.033 Uiso 1 1 calc R . .
C58 C 0.4947(3) 0.2662(2) 1.1373(2) 0.0414(9) Uani 1 1 d D . .
F7 F 0.5271(9) 0.3167(4) 1.1685(6) 0.051(3) Uani 0.510(14) 1 d PDU D 1
F8 F 0.4178(4) 0.2173(6) 1.2027(4) 0.046(2) Uani 0.510(14) 1 d PDU D 1
F9 F 0.5582(9) 0.2120(8) 1.1153(5) 0.066(3) Uani 0.510(14) 1 d PDU D 1
F107 F 0.4541(10) 0.1900(5) 1.1756(7) 0.064(3) Uani 0.362(11) 1 d PDU D 2
F108 F 0.5922(5) 0.2609(8) 1.1024(4) 0.052(3) Uani 0.362(11) 1 d PDU D 2
F109 F 0.4858(9) 0.3095(7) 1.1912(6) 0.049(3) Uani 0.362(11) 1 d PDU D 2
F207 F 0.519(2) 0.1885(8) 1.1312(14) 0.031(5) Uani 0.129(10) 1 d PDU D 3
F208 F 0.5716(16) 0.3065(11) 1.1359(16) 0.056(6) Uani 0.129(10) 1 d PDU D 3
F209 F 0.4261(14) 0.254(2) 1.2120(4) 0.060(6) Uani 0.129(10) 1 d PDU D 3
C59 C 0.3331(4) 0.4973(3) 1.0352(3) 0.0413(10) Uani 0.782(10) 1 d PDU E 1
F10 F 0.3679(4) 0.5461(2) 1.0674(3) 0.0575(13) Uani 0.782(10) 1 d PDU E 1
F11 F 0.3382(5) 0.5469(3) 0.9669(3) 0.0592(16) Uani 0.782(10) 1 d PDU E 1
F12 F 0.2403(3) 0.4781(3) 1.0835(4) 0.088(2) Uani 0.782(10) 1 d PDU E 1
C159 C 0.3210(8) 0.4906(7) 1.0325(7) 0.0413(10) Uani 0.218(10) 1 d PDU E 2
F110 F 0.2337(6) 0.4706(8) 1.0376(10) 0.057(4) Uani 0.218(10) 1 d PDU E 2
F111 F 0.3070(14) 0.5173(10) 1.0969(8) 0.059(4) Uani 0.218(10) 1 d PDU E 2
F112 F 0.3587(11) 0.5576(7) 0.9706(9) 0.048(5) Uani 0.218(10) 1 d PDU E 2
C60 C 0.4862(2) 0.1886(2) 0.8765(2) 0.0252(7) Uani 1 1 d . . .
C61 C 0.5496(3) 0.1542(2) 0.8166(2) 0.0303(8) Uani 1 1 d . F .
H61 H 0.5977 0.1907 0.7702 0.036 Uiso 1 1 calc R . .
C62 C 0.5446(3) 0.0686(2) 0.8226(2) 0.0366(9) Uani 1 1 d D . .
C63 C 0.4739(3) 0.0131(2) 0.8894(2) 0.0368(9) Uani 1 1 d . F .
H63 H 0.4698 -0.0456 0.8940 0.044 Uiso 1 1 calc R . .
C64 C 0.4103(3) 0.0460(2) 0.9483(2) 0.0331(8) Uani 1 1 d D . .
C65 C 0.4165(3) 0.1317(2) 0.9425(2) 0.0287(7) Uani 1 1 d . F .
H65 H 0.3720 0.1521 0.9847 0.034 Uiso 1 1 calc R . .
C66 C 0.6204(4) 0.0360(3) 0.7594(3) 0.0516(13) Uani 0.801(4) 1 d PDU F 1
F13 F 0.6065(3) 0.0516(3) 0.6927(2) 0.0785(12) Uani 0.801(4) 1 d PDU F 1
F14 F 0.7091(2) 0.0706(2) 0.7373(2) 0.0589(9) Uani 0.801(4) 1 d PDU F 1
F15 F 0.6258(3) -0.0453(2) 0.7824(2) 0.0832(14) Uani 0.801(4) 1 d PDU F 1
C166 C 0.5997(8) 0.0340(7) 0.7526(6) 0.0516(13) Uani 0.199(4) 1 d PDU F 2
F113 F 0.6722(9) -0.0057(10) 0.7602(9) 0.0785(12) Uani 0.199(4) 1 d PDU F 2
F114 F 0.5502(8) -0.0212(7) 0.7383(7) 0.0589(9) Uani 0.199(4) 1 d PDU F 2
F115 F 0.6389(11) 0.0912(7) 0.6832(5) 0.0832(14) Uani 0.199(4) 1 d PDU F 2
C67 C 0.3306(3) -0.0121(2) 1.0180(2) 0.0472(10) Uani 1 1 d D F .
F16 F 0.3361(11) -0.0923(4) 1.0230(8) 0.073(4) Uani 0.367(17) 1 d PDU F 1
F17 F 0.2427(4) 0.0066(9) 1.0219(7) 0.071(4) Uani 0.367(17) 1 d PDU F 1
F18 F 0.3271(8) -0.0005(9) 1.0886(4) 0.049(3) Uani 0.367(17) 1 d PDU F 1
F116 F 0.2997(9) 0.0148(5) 1.0840(4) 0.058(4) Uani 0.46(2) 1 d PDU F 2
F117 F 0.3625(6) -0.0881(4) 1.0394(5) 0.038(2) Uani 0.46(2) 1 d PDU F 2
F118 F 0.2565(7) -0.0287(9) 1.0023(7) 0.076(4) Uani 0.46(2) 1 d PDU F 2
F216 F 0.2602(11) 0.0268(8) 1.0613(11) 0.060(5) Uani 0.172(10) 1 d PDU F 3
F217 F 0.3588(11) -0.0664(13) 1.0665(11) 0.070(5) Uani 0.172(10) 1 d PDU F 3
F218 F 0.2843(12) -0.0613(12) 0.9909(8) 0.050(5) Uani 0.172(10) 1 d PDU F 3
C68 C 0.4196(3) 0.3187(2) 0.8143(2) 0.0272(7) Uani 1 1 d . . .
C69 C 0.4558(3) 0.3376(2) 0.7305(2) 0.0324(8) Uani 1 1 d . . .
H69 H 0.5233 0.3396 0.7005 0.039 Uiso 1 1 calc R . .
C70 C 0.3959(3) 0.3535(2) 0.6899(2) 0.0424(10) Uani 1 1 d D G .
C71 C 0.2981(3) 0.3511(3) 0.7308(3) 0.0491(11) Uani 1 1 d . . .
H71 H 0.2574 0.3627 0.7030 0.059 Uiso 1 1 calc R . .
C72 C 0.2597(3) 0.3314(3) 0.8138(2) 0.0439(10) Uani 1 1 d D H .
C73 C 0.3196(3) 0.3153(2) 0.8540(2) 0.0334(8) Uani 1 1 d . . .
H73 H 0.2914 0.3014 0.9109 0.040 Uiso 1 1 calc R . .
C74 C 0.4392(3) 0.3720(3) 0.6009(3) 0.0658(15) Uani 1 1 d D . .
F19 F 0.3779(4) 0.3973(8) 0.5667(3) 0.089(2) Uani 0.631(9) 1 d PDU G 1
F20 F 0.4846(6) 0.3082(3) 0.5730(3) 0.0732(18) Uani 0.631(9) 1 d PDU G 1
F21 F 0.5120(4) 0.4367(3) 0.5669(3) 0.0577(12) Uani 0.631(9) 1 d PDU G 1
F119 F 0.5291(7) 0.4086(13) 0.5650(7) 0.089(2) Uani 0.180(7) 1 d PDU G 2
F120 F 0.3870(12) 0.4342(9) 0.5735(7) 0.0732(18) Uani 0.180(7) 1 d PDU G 2
F121 F 0.4284(14) 0.3093(6) 0.5719(6) 0.0577(12) Uani 0.180(7) 1 d PDU G 2
F219 F 0.5130(11) 0.3187(12) 0.5785(7) 0.089(2) Uani 0.189(8) 1 d PDU G 3
F220 F 0.4805(15) 0.4472(7) 0.5606(6) 0.0732(18) Uani 0.189(8) 1 d PDU G 3
F221 F 0.3777(8) 0.3453(12) 0.5733(6) 0.0577(12) Uani 0.189(8) 1 d PDU G 3
C75 C 0.1535(4) 0.3282(3) 0.8598(3) 0.0678(15) Uani 1 1 d D . .
F22 F 0.1193(6) 0.3974(6) 0.8242(6) 0.0653(16) Uani 0.299(5) 1 d PDU H 1
F23 F 0.1271(6) 0.3357(11) 0.9352(4) 0.0791(18) Uani 0.299(5) 1 d PDU H 1
F24 F 0.1025(6) 0.2619(6) 0.8620(10) 0.083(2) Uani 0.299(5) 1 d PDU H 1
F122 F 0.1141(6) 0.2518(4) 0.9121(5) 0.0653(16) Uani 0.347(5) 1 d PDU H 2
F123 F 0.1006(5) 0.3555(8) 0.8211(5) 0.0791(18) Uani 0.347(5) 1 d PDU H 2
F124 F 0.1363(6) 0.3794(6) 0.9138(6) 0.083(2) Uani 0.347(5) 1 d PDU H 2
F222 F 0.1198(5) 0.2780(6) 0.9341(4) 0.0653(16) Uani 0.354(5) 1 d PDU H 3
F223 F 0.1065(5) 0.2885(7) 0.8235(6) 0.0791(18) Uani 0.354(5) 1 d PDU H 3
F224 F 0.1203(6) 0.4016(4) 0.8581(8) 0.083(2) Uani 0.354(5) 1 d PDU H 3

loop_
_atom_site_aniso_label
_atom_site_aniso_U_11
_atom_site_aniso_U_22
_atom_site_aniso_U_33
_atom_site_aniso_U_23
_atom_site_aniso_U_13
_atom_site_aniso_U_12
Rh1 0.02007(15) 0.01982(15) 0.02076(15) -0.00426(10) -0.00875(11) 0.00117(10)
P1 0.0280(4) 0.0209(4) 0.0233(4) -0.0058(3) -0.0099(4) 0.0008(3)
P2 0.0233(4) 0.0208(4) 0.0228(4) -0.0056(3) -0.0102(3) 0.0018(3)
S1 0.0443(5) 0.0357(5) 0.0347(5) -0.0080(4) -0.0253(4) 0.0074(4)
O1 0.0200(11) 0.0236(11) 0.0299(12) -0.0041(10) -0.0083(10) -0.0001(9)
O2 0.0325(15) 0.0590(18) 0.0296(15) -0.0066(13) -0.0050(12) 0.0013(13)
C1 0.0258(17) 0.0238(17) 0.033(2) -0.0047(15) -0.0099(15) 0.0022(14)
C2 0.025(3) 0.036(4) 0.042(3) -0.001(3) -0.016(3) 0.007(3)
C3 0.034(3) 0.044(4) 0.045(3) -0.014(3) -0.025(2) 0.009(3)
C4 0.054(6) 0.064(6) 0.033(5) -0.022(5) -0.023(4) 0.026(5)
C102 0.021(4) 0.034(6) 0.047(5) -0.005(5) -0.012(4) 0.011(4)
C103 0.036(4) 0.033(5) 0.040(4) -0.011(4) -0.021(4) 0.012(4)
C104 0.055(10) 0.060(9) 0.035(8) -0.009(6) -0.027(7) 0.014(7)
C5 0.0309(19) 0.0283(18) 0.0286(18) -0.0050(15) -0.0110(15) -0.0056(14)
C6 0.045(2) 0.037(2) 0.057(3) -0.020(2) -0.010(2) -0.0097(18)
C7 0.049(3) 0.048(3) 0.080(4) -0.025(3) -0.008(3) -0.023(2)
C8 0.035(2) 0.055(3) 0.057(3) -0.012(2) -0.008(2) -0.018(2)
C9 0.0275(19) 0.041(2) 0.033(2) -0.0033(17) -0.0099(16) -0.0050(16)
C10 0.0286(18) 0.0269(17) 0.0245(17) -0.0029(14) -0.0115(14) -0.0049(14)
C11 0.0247(17) 0.0296(17) 0.0290(18) -0.0099(14) -0.0129(14) 0.0053(14)
C12 0.035(2) 0.0310(19) 0.049(2) -0.0129(17) -0.0184(18) 0.0089(16)
C13 0.036(2) 0.045(2) 0.061(3) -0.018(2) -0.021(2) 0.0183(18)
C14 0.0250(19) 0.049(2) 0.047(2) -0.0160(19) -0.0104(17) 0.0093(17)
C15 0.0239(18) 0.043(2) 0.035(2) -0.0085(17) -0.0100(15) 0.0031(15)
C16 0.0240(17) 0.0314(18) 0.0253(17) -0.0088(14) -0.0097(14) 0.0063(14)
C17 0.0300(19) 0.045(2) 0.049(2) -0.0033(18) 0.0002(17) 0.0018(16)
C18 0.031(2) 0.054(3) 0.066(4) -0.010(3) -0.004(3) 0.000(2)
C19 0.053(4) 0.056(3) 0.048(3) -0.009(2) 0.006(3) 0.009(4)
C118 0.031(2) 0.054(3) 0.066(4) -0.010(3) -0.004(3) 0.000(2)
C119 0.053(4) 0.056(3) 0.048(3) -0.009(2) 0.006(3) 0.009(4)
C20 0.035(2) 0.0347(19) 0.0287(19) -0.0137(16) -0.0106(16) 0.0018(15)
C21 0.065(3) 0.040(2) 0.028(2) -0.0100(17) -0.0157(19) 0.0017(19)
C22 0.081(4) 0.063(3) 0.032(2) -0.013(2) -0.023(2) 0.001(3)
C23 0.061(3) 0.068(3) 0.037(2) -0.029(2) -0.013(2) -0.004(2)
C24 0.074(3) 0.057(3) 0.059(3) -0.041(3) -0.027(3) 0.010(2)
C25 0.061(3) 0.039(2) 0.046(2) -0.0195(19) -0.024(2) 0.007(2)
C26 0.040(2) 0.0202(16) 0.035(2) -0.0083(15) -0.0186(16) 0.0056(14)
C27 0.046(2) 0.037(2) 0.046(2) -0.0116(18) -0.0194(19) 0.0132(18)
C28 0.061(3) 0.051(3) 0.080(4) -0.023(3) -0.037(3) 0.030(2)
C29 0.091(4) 0.043(3) 0.071(4) -0.004(2) -0.051(3) 0.027(3)
C30 0.084(4) 0.039(2) 0.049(3) 0.003(2) -0.034(3) 0.015(2)
C31 0.055(3) 0.033(2) 0.038(2) -0.0022(17) -0.0190(19) 0.0061(18)
C32 0.0280(17) 0.0230(16) 0.0261(17) -0.0037(14) -0.0121(14) 0.0046(13)
C33 0.058(3) 0.0267(19) 0.036(2) -0.0076(16) -0.0199(19) 0.0067(17)
C34 0.076(3) 0.0225(19) 0.045(2) -0.0025(18) -0.023(2) 0.0076(19)
C35 0.063(3) 0.035(2) 0.034(2) 0.0022(18) -0.017(2) 0.0130(19)
C36 0.049(2) 0.040(2) 0.030(2) -0.0073(17) -0.0190(18) 0.0100(18)
C37 0.0323(19) 0.0288(18) 0.0294(18) -0.0059(15) -0.0140(15) 0.0061(14)
C38 0.0309(18) 0.0208(16) 0.0274(17) -0.0062(14) -0.0134(14) 0.0015(13)
C39 0.037(2) 0.0346(19) 0.0318(19) -0.0136(16) -0.0124(16) 0.0032(16)
C40 0.057(3) 0.048(2) 0.038(2) -0.0235(19) -0.020(2) 0.008(2)
C41 0.065(3) 0.042(2) 0.055(3) -0.024(2) -0.037(2) 0.003(2)
C42 0.043(2) 0.036(2) 0.056(3) -0.0121(19) -0.029(2) -0.0057(17)
C43 0.0330(19) 0.0285(18) 0.035(2) -0.0067(15) -0.0145(16) -0.0030(15)
B1 0.032(2) 0.0220(18) 0.0229(19) -0.0074(15) -0.0136(16) 0.0053(15)
C44 0.0346(19) 0.0237(16) 0.0221(16) -0.0079(13) -0.0134(14) 0.0027(14)
C45 0.041(2) 0.0234(17) 0.0272(18) -0.0088(14) -0.0169(16) 0.0021(15)
C46 0.050(2) 0.0263(18) 0.0287(19) -0.0080(15) -0.0188(17) -0.0045(16)
C47 0.038(2) 0.039(2) 0.046(2) -0.0156(18) -0.0140(18) -0.0084(17)
C48 0.038(2) 0.038(2) 0.056(3) -0.0144(19) -0.025(2) 0.0033(17)
C49 0.040(2) 0.0259(18) 0.041(2) -0.0086(16) -0.0222(17) 0.0032(15)
C50 0.059(3) 0.032(2) 0.039(2) -0.0050(17) -0.018(2) -0.0143(19)
F1 0.067(4) 0.0332(17) 0.037(2) -0.0053(17) -0.018(3) 0.007(2)
F2 0.081(3) 0.0234(17) 0.046(2) -0.0102(16) -0.012(2) 0.002(2)
F3 0.079(3) 0.040(3) 0.084(4) 0.001(2) -0.041(3) -0.027(2)
F101 0.067(4) 0.0332(17) 0.037(2) -0.0053(17) -0.018(3) 0.007(2)
F102 0.081(3) 0.0234(17) 0.046(2) -0.0102(16) -0.012(2) 0.002(2)
F103 0.079(3) 0.040(3) 0.084(4) 0.001(2) -0.041(3) -0.027(2)
F201 0.067(4) 0.0332(17) 0.037(2) -0.0053(17) -0.018(3) 0.007(2)
F202 0.081(3) 0.0234(17) 0.046(2) -0.0102(16) -0.012(2) 0.002(2)
F203 0.079(3) 0.040(3) 0.084(4) 0.001(2) -0.041(3) -0.027(2)
C51 0.049(3) 0.064(3) 0.116(4) -0.022(3) -0.047(3) 0.010(2)
F4 0.068(5) 0.088(5) 0.154(7) -0.028(5) -0.076(5) 0.001(4)
F5 0.066(4) 0.088(5) 0.151(7) 0.034(5) -0.066(5) 0.014(4)
F6 0.083(5) 0.101(6) 0.135(7) -0.035(5) -0.036(5) 0.051(4)
C151 0.049(3) 0.064(3) 0.116(4) -0.022(3) -0.047(3) 0.010(2)
F104 0.074(5) 0.065(5) 0.156(8) -0.042(5) -0.062(5) 0.035(4)
F105 0.040(4) 0.096(6) 0.160(8) -0.011(5) -0.049(5) 0.006(4)
F106 0.104(6) 0.119(7) 0.133(6) -0.018(5) -0.087(5) 0.036(5)
C52 0.0304(18) 0.0215(16) 0.0237(17) -0.0056(13) -0.0128(14) 0.0009(13)
C53 0.0348(19) 0.0247(17) 0.0247(17) -0.0059(14) -0.0129(15) 0.0024(14)
C54 0.036(2) 0.0314(18) 0.0239(17) -0.0050(14) -0.0137(15) -0.0020(15)
C55 0.042(2) 0.0324(19) 0.0255(18) -0.0110(15) -0.0126(16) -0.0029(16)
C56 0.037(2) 0.0266(18) 0.0281(18) -0.0088(15) -0.0092(15) -0.0006(15)
C57 0.0358(19) 0.0252(17) 0.0239(17) -0.0066(14) -0.0140(15) 0.0038(14)
C58 0.056(3) 0.041(2) 0.036(2) -0.0097(18) -0.029(2) 0.0056(19)
F7 0.057(6) 0.060(3) 0.044(4) -0.004(3) -0.034(4) -0.019(3)
F8 0.060(4) 0.036(4) 0.039(3) 0.009(3) -0.027(3) -0.005(3)
F9 0.066(5) 0.096(6) 0.054(4) -0.025(4) -0.040(4) 0.041(5)
F107 0.092(7) 0.039(4) 0.060(6) 0.014(4) -0.044(5) -0.009(4)
F108 0.059(5) 0.060(6) 0.047(4) -0.005(4) -0.036(4) 0.020(4)
F109 0.057(6) 0.068(5) 0.034(4) -0.019(4) -0.028(4) 0.007(5)
F207 0.043(9) 0.025(7) 0.040(8) -0.007(6) -0.033(7) 0.004(7)
F208 0.057(9) 0.055(9) 0.054(9) -0.003(7) -0.028(7) -0.005(7)
F209 0.072(9) 0.063(9) 0.039(8) -0.007(7) -0.021(7) 0.009(8)
C59 0.051(2) 0.032(2) 0.037(2) -0.0136(17) -0.0129(18) 0.0056(18)
F10 0.078(3) 0.0419(19) 0.064(3) -0.0338(18) -0.029(2) 0.0096(19)
F11 0.095(4) 0.041(2) 0.054(2) -0.0208(19) -0.038(2) 0.029(2)
F12 0.047(2) 0.045(2) 0.117(4) -0.014(3) 0.019(2) 0.0076(17)
C159 0.051(2) 0.032(2) 0.037(2) -0.0136(17) -0.0129(18) 0.0056(18)
F110 0.051(6) 0.039(6) 0.070(7) -0.023(5) -0.007(5) 0.027(5)
F111 0.082(8) 0.064(7) 0.047(6) -0.037(5) -0.029(5) 0.028(6)
F112 0.038(6) 0.023(6) 0.068(8) 0.004(6) -0.014(5) -0.006(5)
C60 0.0297(18) 0.0253(17) 0.0245(17) -0.0080(14) -0.0143(14) 0.0038(14)
C61 0.0319(19) 0.0263(17) 0.0290(18) -0.0070(15) -0.0088(15) 0.0008(14)
C62 0.040(2) 0.0276(19) 0.040(2) -0.0150(16) -0.0105(17) 0.0061(16)
C63 0.042(2) 0.0223(17) 0.044(2) -0.0090(16) -0.0155(18) 0.0032(15)
C64 0.035(2) 0.0242(17) 0.038(2) -0.0039(15) -0.0151(17) 0.0009(15)
C65 0.0322(19) 0.0269(17) 0.0276(18) -0.0080(14) -0.0122(15) 0.0041(14)
C66 0.056(3) 0.037(2) 0.055(3) -0.021(2) -0.010(2) 0.011(2)
F13 0.077(3) 0.117(3) 0.060(2) -0.058(2) -0.0262(19) 0.029(2)
F14 0.0422(17) 0.0578(19) 0.063(2) -0.0233(16) -0.0027(14) 0.0169(14)
F15 0.083(3) 0.0349(17) 0.086(3) -0.0230(17) 0.016(2) 0.0148(17)
C166 0.056(3) 0.037(2) 0.055(3) -0.021(2) -0.010(2) 0.011(2)
F113 0.077(3) 0.117(3) 0.060(2) -0.058(2) -0.0262(19) 0.029(2)
F114 0.0422(17) 0.0578(19) 0.063(2) -0.0233(16) -0.0027(14) 0.0169(14)
F115 0.083(3) 0.0349(17) 0.086(3) -0.0230(17) 0.016(2) 0.0148(17)
C67 0.048(3) 0.034(2) 0.046(3) -0.0019(19) -0.010(2) -0.0012(18)
F16 0.086(7) 0.035(4) 0.074(6) -0.010(4) -0.010(5) -0.021(4)
F17 0.042(5) 0.076(7) 0.073(6) 0.011(5) -0.020(4) -0.026(4)
F18 0.039(5) 0.055(6) 0.037(4) 0.005(3) -0.008(3) 0.014(4)
F116 0.052(6) 0.042(4) 0.043(4) 0.003(3) 0.010(3) 0.019(4)
F117 0.052(4) 0.021(3) 0.038(4) -0.001(2) -0.019(3) -0.005(2)
F118 0.036(4) 0.073(7) 0.095(6) 0.018(5) -0.025(4) -0.011(4)
F216 0.051(8) 0.046(7) 0.060(8) -0.011(6) -0.002(6) 0.002(6)
F217 0.077(8) 0.066(8) 0.057(8) 0.004(7) -0.029(6) -0.005(7)
F218 0.036(8) 0.054(8) 0.056(7) -0.020(6) -0.012(6) -0.013(6)
C68 0.0357(19) 0.0219(16) 0.0280(18) -0.0074(14) -0.0163(15) 0.0024(14)
C69 0.039(2) 0.0315(18) 0.0281(18) -0.0065(15) -0.0156(16) -0.0007(15)
C70 0.052(3) 0.046(2) 0.032(2) -0.0026(18) -0.0254(19) -0.0038(19)
C71 0.051(3) 0.059(3) 0.049(3) -0.006(2) -0.037(2) 0.002(2)
C72 0.040(2) 0.050(2) 0.047(2) -0.011(2) -0.024(2) 0.0056(19)
C73 0.037(2) 0.0357(19) 0.0304(19) -0.0106(16) -0.0161(16) 0.0050(16)
C74 0.077(4) 0.085(4) 0.043(3) -0.002(3) -0.040(3) -0.007(3)
F19 0.089(3) 0.134(5) 0.050(2) 0.008(3) -0.052(2) -0.010(3)
F20 0.101(4) 0.084(3) 0.032(2) -0.021(2) -0.021(2) -0.015(3)
F21 0.063(3) 0.067(3) 0.0357(19) 0.0112(18) -0.0272(19) 0.005(2)
F119 0.089(3) 0.134(5) 0.050(2) 0.008(3) -0.052(2) -0.010(3)
F120 0.101(4) 0.084(3) 0.032(2) -0.021(2) -0.021(2) -0.015(3)
F121 0.063(3) 0.067(3) 0.0357(19) 0.0112(18) -0.0272(19) 0.005(2)
F219 0.089(3) 0.134(5) 0.050(2) 0.008(3) -0.052(2) -0.010(3)
F220 0.101(4) 0.084(3) 0.032(2) -0.021(2) -0.021(2) -0.015(3)
F221 0.063(3) 0.067(3) 0.0357(19) 0.0112(18) -0.0272(19) 0.005(2)
C75 0.046(3) 0.093(4) 0.068(3) -0.012(3) -0.033(3) 0.009(3)
F22 0.047(2) 0.079(4) 0.069(3) -0.029(3) -0.017(2) -0.001(2)
F23 0.046(2) 0.112(4) 0.084(3) -0.012(4) -0.039(2) 0.008(3)
F24 0.055(3) 0.081(3) 0.104(4) -0.032(3) -0.018(3) 0.026(3)
F122 0.047(2) 0.079(4) 0.069(3) -0.029(3) -0.017(2) -0.001(2)
F123 0.046(2) 0.112(4) 0.084(3) -0.012(4) -0.039(2) 0.008(3)
F124 0.055(3) 0.081(3) 0.104(4) -0.032(3) -0.018(3) 0.026(3)
F222 0.047(2) 0.079(4) 0.069(3) -0.029(3) -0.017(2) -0.001(2)
F223 0.046(2) 0.112(4) 0.084(3) -0.012(4) -0.039(2) 0.008(3)
F224 0.055(3) 0.081(3) 0.104(4) -0.032(3) -0.018(3) 0.026(3)

loop_
_atom_type_symbol
_atom_type_description
_atom_type_scat_dispersion_real
_atom_type_scat_dispersion_imag
_atom_type_scat_source
C C 0.0033 0.0016 'International Tables Vol C Tables 4.2.6.8 and 6.1.1.4'
H H 0.0000 0.0000 'International Tables Vol C Tables 4.2.6.8 and 6.1.1.4'
B B 0.0013 0.0007 'International Tables Vol C Tables 4.2.6.8 and 6.1.1.4'
O O 0.0106 0.0060 'International Tables Vol C Tables 4.2.6.8 and 6.1.1.4'
F F 0.0171 0.0103 'International Tables Vol C Tables 4.2.6.8 and 6.1.1.4'
P P 0.1023 0.0942 'International Tables Vol C Tables 4.2.6.8 and 6.1.1.4'
S S 0.1246 0.1234 'International Tables Vol C Tables 4.2.6.8 and 6.1.1.4'
Rh Rh -1.1178 0.9187 'International Tables Vol C Tables 4.2.6.8 and 6.1.1.4'

loop_
_geom_angle_atom_site_label_1
_geom_angle_atom_site_label_2
_geom_angle_atom_site_label_3
_geom_angle
C1 Rh1 P2 97.70(10)
C1 Rh1 P1 97.35(10)
P2 Rh1 P1 157.60(3)
C1 Rh1 O1 176.31(12)
P2 Rh1 O1 81.75(6)
P1 Rh1 O1 82.16(6)
C1 Rh1 S1 86.60(11)
P2 Rh1 S1 105.63(3)
P1 Rh1 S1 91.73(3)
O1 Rh1 S1 97.06(6)
C26 P1 C20 105.00(17)
C26 P1 C5 105.15(17)
C20 P1 C5 103.77(16)
C26 P1 Rh1 118.05(11)
C20 P1 Rh1 121.46(12)
C5 P1 Rh1 101.19(12)
C38 P2 C32 103.59(15)
C38 P2 C11 104.40(15)
C32 P2 C11 105.52(16)
C38 P2 Rh1 119.58(11)
C32 P2 Rh1 120.43(11)
C11 P2 Rh1 101.36(11)
C103 S1 C4 119.3(6)
C103 S1 C104 104.5(8)
C4 S1 C104 16.9(7)
C103 S1 C3 27.4(4)
C4 S1 C3 100.0(4)
C104 S1 C3 83.4(7)
C103 S1 Rh1 99.2(3)
C4 S1 Rh1 118.7(4)
C104 S1 Rh1 117.3(8)
C3 S1 Rh1 93.92(19)
C10 O1 C16 117.9(3)
C10 O1 Rh1 116.91(19)
C16 O1 Rh1 116.51(19)
O2 C1 C2 116.7(4)
O2 C1 C102 123.5(7)
C2 C1 C102 18.1(7)
O2 C1 Rh1 125.1(3)
C2 C1 Rh1 117.8(3)
C102 C1 Rh1 110.5(7)
C3 C2 C1 111.6(5)
C2 C3 S1 110.9(5)
C103 C102 C1 118.1(9)
C102 C103 S1 107.0(9)
C10 C5 C6 117.4(3)
C10 C5 P1 122.3(3)
C6 C5 P1 120.2(3)
C7 C6 C5 120.4(4)
C6 C7 C8 120.6(4)
C7 C8 C9 121.1(4)
C8 C9 C10 117.2(4)
C8 C9 C17 121.4(4)
C10 C9 C17 121.3(3)
C9 C10 C5 123.1(3)
C9 C10 O1 119.8(3)
C5 C10 O1 117.0(3)
C16 C11 C12 117.9(3)
C16 C11 P2 121.4(3)
C12 C11 P2 120.7(3)
C13 C12 C11 120.8(4)
C12 C13 C14 119.8(4)
C13 C14 C15 121.8(4)
C14 C15 C16 116.6(3)
C14 C15 C17 122.2(3)
C16 C15 C17 121.1(3)
C11 C16 C15 123.0(3)
C11 C16 O1 117.3(3)
C15 C16 O1 119.7(3)
C15 C17 C9 109.4(3)
C15 C17 C18 112.4(5)
C9 C17 C18 119.7(6)
C15 C17 C119 114.1(7)
C9 C17 C119 112.7(6)
C18 C17 C119 87.1(7)
C15 C17 C19 104.0(6)
C9 C17 C19 103.4(6)
C18 C17 C19 106.3(7)
C119 C17 C19 19.3(6)
C15 C17 C118 107.1(5)
C9 C17 C118 102.6(6)
C18 C17 C118 24.1(5)
C119 C17 C118 110.1(7)
C19 C17 C118 129.4(6)
C21 C20 C25 118.6(4)
C21 C20 P1 120.1(3)
C25 C20 P1 121.1(3)
C20 C21 C22 120.7(4)
C23 C22 C21 120.1(5)
C22 C23 C24 120.0(4)
C23 C24 C25 120.5(4)
C24 C25 C20 120.1(4)
C31 C26 C27 118.7(4)
C31 C26 P1 122.0(3)
C27 C26 P1 118.7(3)
C28 C27 C26 119.9(4)
C29 C28 C27 119.6(5)
C30 C29 C28 121.0(4)
C29 C30 C31 120.0(5)
C26 C31 C30 120.7(4)
C37 C32 C33 119.2(3)
C37 C32 P2 120.4(3)
C33 C32 P2 120.5(3)
C34 C33 C32 120.3(4)
C33 C34 C35 119.9(4)
C36 C35 C34 120.0(4)
C37 C36 C35 120.3(4)
C36 C37 C32 120.2(3)
C39 C38 C43 120.0(3)
C39 C38 P2 122.3(3)
C43 C38 P2 117.4(3)
C40 C39 C38 119.7(4)
C41 C40 C39 119.8(4)
C42 C41 C40 120.9(4)
C41 C42 C43 119.8(4)
C42 C43 C38 119.7(4)
C44 B1 C68 113.5(3)
C44 B1 C60 111.7(3)
C68 B1 C60 104.5(3)
C44 B1 C52 102.3(3)
C68 B1 C52 112.6(3)
C60 B1 C52 112.5(3)
C49 C44 C45 115.4(3)
C49 C44 B1 122.3(3)
C45 C44 B1 122.0(3)
C46 C45 C44 122.4(3)
C47 C46 C45 120.8(3)
C47 C46 C50 120.0(3)
C45 C46 C50 119.2(3)
C46 C47 C48 118.1(4)
C47 C48 C49 120.5(4)
C47 C48 C51 118.9(5)
C49 C48 C51 120.4(4)
C47 C48 C151 121.2(5)
C49 C48 C151 118.2(5)
C51 C48 C151 8.4(6)
C48 C49 C44 122.8(3)
F202 C50 F103 68.6(5)
F202 C50 F201 111.3(6)
F103 C50 F201 124.3(6)
F202 C50 F2 129.3(6)
F103 C50 F2 74.3(7)
F201 C50 F2 64.5(8)
F202 C50 F101 127.8(6)
F103 C50 F101 108.4(4)
F201 C50 F101 25.5(4)
F2 C50 F101 39.6(8)
F202 C50 F3 70.7(8)
F103 C50 F3 124.9(6)
F201 C50 F3 46.1(8)
F2 C50 F3 106.7(6)
F101 C50 F3 71.0(8)
F202 C50 F1 36.2(6)
F103 C50 F1 34.8(6)
F201 C50 F1 133.9(7)
F2 C50 F1 107.5(6)
F101 C50 F1 133.1(6)
F3 C50 F1 104.7(6)
F202 C50 F203 104.6(5)
F103 C50 F203 37.1(4)
F201 C50 F203 103.2(5)
F2 C50 F203 40.7(7)
F101 C50 F203 79.7(5)
F3 C50 F203 135.1(7)
F1 C50 F203 71.8(7)
F202 C50 F102 39.6(5)
F103 C50 F102 104.8(4)
F201 C50 F102 78.2(5)
F2 C50 F102 130.4(7)
F101 C50 F102 101.8(4)
F3 C50 F102 32.7(7)
F1 C50 F102 75.6(6)
F203 C50 F102 134.9(5)
F202 C50 C46 114.1(4)
F103 C50 C46 116.4(4)
F201 C50 C46 113.4(5)
F2 C50 C46 112.9(5)
F101 C50 C46 113.0(3)
F3 C50 C46 113.3(5)
F1 C50 C46 111.3(5)
F203 C50 C46 109.2(4)
F102 C50 C46 111.2(3)
F5 C51 F4 104.7(7)
F5 C51 F6 106.5(7)
F4 C51 F6 108.1(7)
F5 C51 C48 112.7(6)
F4 C51 C48 112.1(7)
F6 C51 C48 112.3(6)
F106 C151 F104 105.4(7)
F106 C151 F105 108.5(7)
F104 C151 F105 105.9(7)
F106 C151 C48 112.8(7)
F104 C151 C48 112.1(6)
F105 C151 C48 111.7(7)
C53 C52 C57 116.0(3)
C53 C52 B1 120.8(3)
C57 C52 B1 122.4(3)
C52 C53 C54 122.4(3)
C55 C54 C53 120.4(3)
C55 C54 C58 119.5(3)
C53 C54 C58 120.1(3)
C56 C55 C54 118.5(3)
C55 C56 C57 120.3(3)
C55 C56 C59 118.1(3)
C57 C56 C59 121.6(4)
C55 C56 C159 123.9(5)
C57 C56 C159 115.4(5)
C59 C56 C159 9.4(5)
C52 C57 C56 122.5(3)
F107 C58 F7 124.1(6)
F107 C58 F9 70.5(6)
F7 C58 F9 109.2(5)
F107 C58 F208 129.9(8)
F7 C58 F208 33.4(12)
F9 C58 F208 80.8(10)
F107 C58 F109 108.4(5)
F7 C58 F109 25.8(5)
F9 C58 F109 126.8(6)
F208 C58 F109 59.0(14)
F107 C58 F209 62.3(14)
F7 C58 F209 76.1(13)
F9 C58 F209 123.2(9)
F208 C58 F209 106.2(7)
F109 C58 F209 51.6(15)
F107 C58 F207 44.9(12)
F7 C58 F207 127.7(8)
F9 C58 F207 27.2(9)
F208 C58 F207 105.6(7)
F109 C58 F207 133.9(8)
F209 C58 F207 104.6(7)
F107 C58 F108 106.6(5)
F7 C58 F108 79.1(5)
F9 C58 F108 38.2(5)
F208 C58 F108 46.3(14)
F109 C58 F108 103.6(5)
F209 C58 F108 137.0(8)
F207 C58 F108 65.3(12)
F107 C58 F8 34.9(5)
F7 C58 F8 103.4(4)
F9 C58 F8 103.8(5)
F208 C58 F8 128.6(10)
F109 C58 F8 80.4(5)
F209 C58 F8 29.3(13)
F207 C58 F8 79.6(11)
F108 C58 F8 134.8(5)
F107 C58 C54 115.0(4)
F7 C58 C54 114.6(4)
F9 C58 C54 114.9(4)
F208 C58 C54 114.2(6)
F109 C58 C54 112.9(5)
F209 C58 C54 112.6(7)
F207 C58 C54 112.9(6)
F108 C58 C54 109.6(4)
F8 C58 C54 109.9(4)
F11 C59 F12 107.0(5)
F11 C59 F10 105.3(4)
F12 C59 F10 105.4(4)
F11 C59 C56 113.4(4)
F12 C59 C56 111.7(4)
F10 C59 C56 113.5(4)
F110 C159 F112 105.9(8)
F110 C159 F111 105.9(8)
F112 C159 F111 105.7(8)
F110 C159 C56 114.0(8)
F112 C159 C56 112.6(8)
F111 C159 C56 112.2(8)
C65 C60 C61 116.0(3)
C65 C60 B1 123.0(3)
C61 C60 B1 120.6(3)
C62 C61 C60 122.4(3)
C61 C62 C63 120.3(3)
C61 C62 C66 119.0(4)
C63 C62 C66 120.5(3)
C61 C62 C166 121.9(5)
C63 C62 C166 116.7(5)
C66 C62 C166 14.9(5)
C64 C63 C62 118.0(3)
C63 C64 C65 121.4(3)
C63 C64 C67 118.6(3)
C65 C64 C67 120.0(3)
C64 C65 C60 121.8(3)
F15 C66 F13 108.5(5)
F15 C66 F14 104.1(4)
F13 C66 F14 104.8(4)
F15 C66 C62 113.3(4)
F13 C66 C62 111.6(4)
F14 C66 C62 113.8(4)
F114 C166 F113 104.0(8)
F114 C166 F115 103.3(8)
F113 C166 F115 105.0(8)
F114 C166 C62 116.3(8)
F113 C166 C62 112.6(8)
F115 C166 C62 114.4(8)
F16 C67 F118 80.8(7)
F16 C67 F217 52.9(14)
F118 C67 F217 123.7(9)
F16 C67 F116 119.9(7)
F118 C67 F116 109.1(5)
F217 C67 F116 76.4(11)
F16 C67 F216 129.8(8)
F118 C67 F216 75.1(10)
F217 C67 F216 108.8(7)
F116 C67 F216 37.8(11)
F16 C67 F17 109.1(6)
F118 C67 F17 32.6(7)
F217 C67 F17 132.5(8)
F116 C67 F17 80.9(7)
F216 C67 F17 44.0(13)
F16 C67 F117 26.1(7)
F118 C67 F117 106.0(5)
F217 C67 F117 29.0(11)
F116 C67 F117 104.2(5)
F216 C67 F117 130.5(8)
F17 C67 F117 130.3(6)
F16 C67 F18 106.4(6)
F118 C67 F18 126.6(7)
F217 C67 F18 56.9(13)
F116 C67 F18 21.8(5)
F216 C67 F18 59.6(12)
F17 C67 F18 101.8(5)
F117 C67 F18 85.7(6)
F16 C67 F218 53.7(13)
F118 C67 F218 30.3(9)
F217 C67 F218 104.5(7)
F116 C67 F218 131.5(8)
F216 C67 F218 103.6(7)
F17 C67 F218 62.8(12)
F117 C67 F218 79.9(10)
F18 C67 F218 139.8(7)
F16 C67 C64 115.8(5)
F118 C67 C64 113.1(5)
F217 C67 C64 115.0(6)
F116 C67 C64 113.4(5)
F216 C67 C64 114.2(6)
F17 C67 C64 112.3(5)
F117 C67 C64 110.5(4)
F18 C67 C64 110.5(5)
F218 C67 C64 109.8(6)
C73 C68 C69 115.4(3)
C73 C68 B1 121.9(3)
C69 C68 B1 122.3(3)
C70 C69 C68 122.1(4)
C71 C70 C69 120.9(4)
C71 C70 C74 119.9(3)
C69 C70 C74 119.2(4)
C70 C71 C72 118.5(4)
C73 C72 C71 120.4(4)
C73 C72 C75 120.0(4)
C71 C72 C75 119.6(3)
C72 C73 C68 122.7(4)
F220 C74 F121 127.1(9)
F220 C74 F119 44.4(12)
F121 C74 F119 111.6(7)
F220 C74 F19 80.9(8)
F121 C74 F19 76.1(6)
F119 C74 F19 118.3(8)
F220 C74 F221 112.0(7)
F121 C74 F221 42.4(8)
F119 C74 F221 133.0(9)
F19 C74 F221 36.1(6)
F220 C74 F20 116.2(9)
F121 C74 F20 37.6(7)
F119 C74 F20 80.8(9)
F19 C74 F20 109.6(5)
F221 C74 F20 79.5(7)
F220 C74 F21 23.8(9)
F121 C74 F21 128.0(8)
F119 C74 F21 22.7(10)
F19 C74 F21 104.0(4)
F221 C74 F21 131.3(6)
F20 C74 F21 102.5(4)
F220 C74 F219 105.0(7)
F121 C74 F219 59.1(9)
F119 C74 F219 63.6(11)
F19 C74 F219 128.0(7)
F221 C74 F219 100.8(6)
F20 C74 F219 21.5(7)
F21 C74 F219 86.2(9)
F220 C74 F120 59.4(11)
F121 C74 F120 103.8(6)
F119 C74 F120 102.9(7)
F19 C74 F120 28.2(6)
F221 C74 F120 64.1(9)
F20 C74 F120 133.6(6)
F21 C74 F120 83.1(8)
F219 C74 F120 145.6(8)
F220 C74 C70 117.7(6)
F121 C74 C70 115.2(6)
F119 C74 C70 115.2(6)
F19 C74 C70 114.7(4)
F221 C74 C70 111.8(6)
F20 C74 C70 113.5(4)
F21 C74 C70 111.5(4)
F219 C74 C70 107.8(6)
F120 C74 C70 106.6(6)
F123 C75 F224 57.5(7)
F123 C75 F24 72.8(7)
F224 C75 F24 121.8(7)
F123 C75 F222 124.6(7)
F224 C75 F222 111.8(6)
F24 C75 F222 72.1(7)
F123 C75 F23 119.5(7)
F224 C75 F23 75.7(7)
F24 C75 F23 109.0(6)
F222 C75 F23 42.1(7)
F123 C75 F122 110.5(6)
F224 C75 F122 130.2(7)
F24 C75 F122 44.0(7)
F222 C75 F122 29.7(4)
F23 C75 F122 71.3(7)
F123 C75 F22 33.0(6)
F224 C75 F22 28.4(6)
F24 C75 F22 105.3(6)
F222 C75 F22 132.5(7)
F23 C75 F22 103.0(6)
F122 C75 F22 135.9(6)
F123 C75 F223 47.5(6)
F224 C75 F223 104.3(5)
F24 C75 F223 30.7(6)
F222 C75 F223 102.0(5)
F23 C75 F223 132.9(7)
F122 C75 F223 74.6(6)
F22 C75 F223 80.2(6)
F123 C75 F124 103.8(6)
F224 C75 F124 49.4(6)
F24 C75 F124 131.9(7)
F222 C75 F124 71.9(6)
F23 C75 F124 29.9(6)
F122 C75 F124 100.6(5)
F22 C75 F124 77.8(6)
F223 C75 F124 141.6(6)
F123 C75 C72 118.8(5)
F224 C75 C72 114.8(5)
F24 C75 C72 114.7(5)
F222 C75 C72 114.4(5)
F23 C75 C72 114.3(5)
F122 C75 C72 112.5(5)
F22 C75 C72 109.5(5)
F223 C75 C72 108.2(5)
F124 C75 C72 108.7(5)

loop_
_geom_bond_atom_site_label_1
_geom_bond_atom_site_label_2
_geom_bond_distance
Rh1 C1 1.981(3)
Rh1 P2 2.2841(8)
Rh1 P1 2.2896(8)
Rh1 O1 2.308(2)
Rh1 S1 2.4431(9)
P1 C26 1.815(4)
P1 C20 1.820(4)
P1 C5 1.826(4)
P2 C38 1.815(3)
P2 C32 1.829(3)
P2 C11 1.829(3)
S1 C103 1.738(9)
S1 C4 1.795(6)
S1 C104 1.802(10)
S1 C3 1.848(6)
O1 C10 1.403(4)
O1 C16 1.407(4)
O2 C1 1.198(4)
C1 C2 1.542(7)
C1 C102 1.556(10)
C2 C3 1.514(8)
C102 C103 1.514(11)
C5 C10 1.391(5)
C5 C6 1.400(5)
C6 C7 1.373(6)
C7 C8 1.382(7)
C8 C9 1.386(6)
C9 C10 1.389(5)
C9 C17 1.518(6)
C11 C16 1.391(5)
C11 C12 1.397(5)
C12 C13 1.375(6)
C13 C14 1.390(6)
C14 C15 1.391(5)
C15 C16 1.398(5)
C15 C17 1.513(6)
C17 C18 1.527(8)
C17 C119 1.532(8)
C17 C19 1.591(8)
C17 C118 1.599(8)
C20 C21 1.378(6)
C20 C25 1.394(6)
C21 C22 1.391(6)
C22 C23 1.366(7)
C23 C24 1.368(7)
C24 C25 1.387(6)
C26 C31 1.380(6)
C26 C27 1.396(6)
C27 C28 1.386(6)
C28 C29 1.375(8)
C29 C30 1.352(8)
C30 C31 1.383(6)
C32 C37 1.391(5)
C32 C33 1.393(5)
C33 C34 1.383(6)
C34 C35 1.384(6)
C35 C36 1.381(6)
C36 C37 1.380(5)
C38 C39 1.394(5)
C38 C43 1.398(5)
C39 C40 1.394(5)
C40 C41 1.383(6)
C41 C42 1.380(6)
C42 C43 1.394(5)
B1 C44 1.636(5)
B1 C68 1.640(5)
B1 C60 1.643(5)
B1 C52 1.652(5)
C44 C49 1.394(5)
C44 C45 1.400(5)
C45 C46 1.388(5)
C46 C47 1.382(6)
C46 C50 1.490(5)
C47 C48 1.388(6)
C48 C49 1.389(5)
C48 C51 1.503(8)
C48 C151 1.505(9)
C50 F202 1.304(6)
C50 F103 1.315(5)
C50 F201 1.330(6)
C50 F2 1.331(7)
C50 F101 1.337(5)
C50 F3 1.345(7)
C50 F1 1.349(7)
C50 F203 1.398(6)
C50 F102 1.400(5)
C51 F5 1.323(8)
C51 F4 1.330(8)
C51 F6 1.332(8)
C151 F106 1.325(8)
C151 F104 1.325(8)
C151 F105 1.328(8)
C52 C53 1.392(5)
C52 C57 1.393(5)
C53 C54 1.392(5)
C54 C55 1.391(5)
C54 C58 1.489(5)
C55 C56 1.378(5)
C56 C57 1.398(5)
C56 C59 1.490(6)
C56 C159 1.493(10)
C58 F107 1.301(6)
C58 F7 1.321(6)
C58 F9 1.327(6)
C58 F208 1.332(7)
C58 F109 1.340(6)
C58 F209 1.344(8)
C58 F207 1.352(7)
C58 F108 1.374(6)
C58 F8 1.382(5)
C59 F11 1.324(5)
C59 F12 1.326(6)
C59 F10 1.336(5)
C159 F110 1.327(9)
C159 F112 1.327(9)
C159 F111 1.329(9)
C60 C65 1.394(5)
C60 C61 1.402(5)
C61 C62 1.388(5)
C62 C63 1.397(5)
C62 C66 1.500(6)
C62 C166 1.500(11)
C63 C64 1.376(5)
C64 C65 1.392(5)
C64 C67 1.497(5)
C66 F15 1.319(5)
C66 F13 1.322(6)
C66 F14 1.326(6)
C166 F114 1.320(9)
C166 F113 1.321(9)
C166 F115 1.321(9)
C67 F16 1.308(6)
C67 F118 1.317(6)
C67 F217 1.319(7)
C67 F116 1.329(6)
C67 F216 1.334(7)
C67 F17 1.348(7)
C67 F117 1.371(6)
C67 F18 1.372(7)
C67 F218 1.378(7)
C68 C73 1.395(5)
C68 C69 1.403(5)
C69 C70 1.393(5)
C70 C71 1.371(6)
C70 C74 1.489(6)
C71 C72 1.388(6)
C72 C73 1.387(5)
C72 C75 1.491(7)
C74 F220 1.296(7)
C74 F121 1.317(7)
C74 F119 1.326(7)
C74 F19 1.344(6)
C74 F221 1.354(7)
C74 F20 1.354(6)
C74 F21 1.372(6)
C74 F219 1.417(8)
C74 F120 1.421(8)
C75 F123 1.301(6)
C75 F224 1.310(6)
C75 F24 1.323(7)
C75 F222 1.334(6)
C75 F23 1.351(7)
C75 F122 1.361(7)
C75 F22 1.391(7)
C75 F223 1.418(6)
C75 F124 1.419(7)

loop_
_platon_squeeze_void_nr
_platon_squeeze_void_average_x
_platon_squeeze_void_average_y
_platon_squeeze_void_average_z
_platon_squeeze_void_volume
_platon_squeeze_void_count_electrons
_platon_squeeze_void_content
1 0.000 0.010 0.000 355 -8 ' '
2 0.000 -0.028 0.500 466 -11 ' '
